data_2106059
loop_
_publ_author_name
'Rea, J.R.'
'Anderson, J.B.'
'Kostiner, E.'

_publ_section_title
;
 The crystal structures of copper chloroarsenate and cobalt
 chloroarsenate, Cu2 (As O4) Cl and Co2 (As O4) Cl
;
_journal_name_full 'Acta Crystallographica B (24,1968-38,1982)'
_journal_page_first 975
_journal_page_last 979
_journal_volume 33
_journal_year 1977
_chemical_formula_sum 'As Cl Co2 O4'
_chemical_name_systematic 'Co2 (As O4) Cl'
_space_group_IT_number 11
_symmetry_space_group_name_Hall '-P 2yb'
_symmetry_space_group_name_H-M 'P 1 21/m 1'
_cell_angle_alpha 90
_cell_angle_beta 91.12
_cell_angle_gamma 90
_cell_formula_units_Z 2
_cell_length_a 6.88
_cell_length_b 6.593
_cell_length_c 4.932
_cell_volume 223.672
_citation_journal_id_ASTM ACBCAR
_cod_data_source_file Rea_ACBCAR_1977_1210.cif
_cod_data_source_block As1Cl1Co2O4
_cod_original_formula_sum 'As1 Cl1 Co2 O4'
_cod_database_code 2106059

loop_
_symmetry_equiv_pos_as_xyz
x,y,z
-x,y+1/2,-z
-x,-y,-z
x,-y-1/2,z

loop_
_atom_site_label
_atom_site_type_symbol
_atom_site_fract_x
_atom_site_fract_y
_atom_site_fract_z
_atom_site_occupancy
_atom_site_U_iso_or_equiv
Cl1 Cl-1 0.2414 0.25 0.8378 1 0.0
O1 O-2 0.4494 0.75 0.6683 1 0.0
As1 As+5 0.2373 0.75 0.5088 1 0.0
O2 O-2 0.0641 0.75 0.7567 1 0.0
O3 O-2 0.1987 0.5448 0.3086 1 0.0
Co1 Co+2 0 0 0 1 0.0
Co2 Co+2 0.2736 0.25 0.3535 1 0.0
